data_7028030
loop_
_publ_author_name
'Refosco, Fiorenzo'
'Bolzati, Cristina'
'Tisato, Francesco'
'Bandoli, Giuliano'

_publ_section_title
;
 Syntheses and structural characterizations of phenylimidorhenium(V)
 complexes containing bi- or tetra-dentate phosphinoamido ligands
;
_journal_issue 6
_journal_name_full 'Journal of the Chemical Society, Dalton Transactions'
_journal_page_first 923
_journal_paper_doi 10.1039/a707330e
_journal_year 1998
_chemical_formula_sum 'C42 H35 Cl N3 P2 Re'
_chemical_formula_weight 865.32
_chemical_name_systematic
; 
 ? 
;
_space_group_IT_number 19
_symmetry_cell_setting orthorhombic
_symmetry_space_group_name_Hall 'P 2ac 2ab'
_symmetry_space_group_name_H-M 'P 21 21 21'
_atom_sites_solution_hydrogens none
_atom_sites_solution_primary direct
_atom_sites_solution_secondary difmap
_audit_creation_method SHELXL
_cell_angle_alpha 90.00
_cell_angle_beta 90.00
_cell_angle_gamma 90.00
_cell_formula_units_Z 4
_cell_length_a 10.178(4)
_cell_length_b 17.680(6)
_cell_length_c 20.254(7)
_cell_measurement_reflns_used 50
_cell_measurement_temperature 293(2)
_cell_measurement_theta_max 14
_cell_measurement_theta_min 10
_cell_volume 3645(2)
_computing_cell_refinement 'P3 diffractometer software'
_computing_data_collection 'P3 diffractometer software'
_computing_data_reduction 'P3 diffractometer software'
_computing_molecular_graphics 'SHELXTL/PC (Sheldrick, 1990)'
_computing_publication_material 'SHELXL93 (Sheldrick, 1993)'
_computing_structure_refinement 'SHELXL93 (Sheldrick, 1993)'
_computing_structure_solution 'SHELXTL/PC (Sheldrick, 1990)'
_diffrn_ambient_temperature 293(2)
_diffrn_measurement_device 'Siemens-Nicolet R3m/V'
_diffrn_measurement_method 'omega scans'
_diffrn_radiation_monochromator graphite
_diffrn_radiation_source 'fine-focus sealed tube'
_diffrn_radiation_type MoK\a
_diffrn_radiation_wavelength 0.71073
_diffrn_reflns_av_R_equivalents 0.0467
_diffrn_reflns_av_sigmaI/netI 0.0866
_diffrn_reflns_limit_h_max 9
_diffrn_reflns_limit_h_min 0
_diffrn_reflns_limit_k_max 17
_diffrn_reflns_limit_k_min 0
_diffrn_reflns_limit_l_max 19
_diffrn_reflns_limit_l_min 0
_diffrn_reflns_number 1984
_diffrn_reflns_theta_max 20.04
_diffrn_reflns_theta_min 2.24
_diffrn_standards_decay_% 4
_diffrn_standards_interval_count 150
_diffrn_standards_number 3
_exptl_absorpt_coefficient_mu 3.530
_exptl_absorpt_correction_T_max 0.90
_exptl_absorpt_correction_T_min 0.72
_exptl_absorpt_correction_type 'empirical (XEMP in SHELXTL/PC)'
_exptl_crystal_colour black
_exptl_crystal_density_diffrn 1.577
_exptl_crystal_description parallelepipeds
_exptl_crystal_F_000 1720
_exptl_crystal_size_max 0.10
_exptl_crystal_size_mid 0.08
_exptl_crystal_size_min 0.08
_refine_diff_density_max 1.059
_refine_diff_density_min -0.931
_refine_diff_density_rms 0.134
_refine_ls_abs_structure_details 'Flack H D (1983), Acta Cryst. A39, 876-881'
_refine_ls_abs_structure_Flack 0.06(3)
_refine_ls_extinction_method none
_refine_ls_goodness_of_fit_all 0.779
_refine_ls_goodness_of_fit_obs 0.841
_refine_ls_matrix_type full
_refine_ls_number_parameters 169
_refine_ls_number_reflns 1964
_refine_ls_number_restraints 0
_refine_ls_restrained_S_all 0.779
_refine_ls_restrained_S_obs 0.841
_refine_ls_R_factor_all 0.0585
_refine_ls_R_factor_obs 0.0439
_refine_ls_shift/esd_max 0.005
_refine_ls_shift/esd_mean 0.000
_refine_ls_structure_factor_coef Fsqd
_refine_ls_weighting_details 'w=1/[\s^2^(Fo^2^)+(0.1000P)^2^+0.0000P] where P=(Fo^2^+2Fc^2^)/3'
_refine_ls_weighting_scheme calc
_refine_ls_wR_factor_all 0.1120
_refine_ls_wR_factor_obs 0.1060
_reflns_number_observed 1555
_reflns_number_total 1964
_reflns_observed_criterion >2sigma(I)
_cod_data_source_file e707330sup1.cif
_cod_data_source_block 2
_cod_depositor_comments
;
The following automatic conversions were performed:

'_symmetry_cell_setting' value 'Orthorhombic' changed to
'orthorhombic' according to
/home/saulius/struct/CIF-dictionaries/cif_core.dic dictionary named
'cif_core.dic' version 2.4.2 from 2011-04-26.

Automatic conversion script
Id: cif_fix_values 1891 2012-01-12 08:04:46Z andrius 

The following automatic conversions were performed:

'_refine_ls_weighting_scheme' value 'calc
w=1/[\s^2^(Fo^2^)+(0.1000P)^2^+0.0000P] where P=(Fo^2^+2Fc^2^)/3' was
changed to 'calc'. New tag '_refine_ls_weighting_details' was
created. The value of the new tag was set to
'w=1/[\s^2^(Fo^2^)+(0.1000P)^2^+0.0000P] where P=(Fo^2^+2Fc^2^)/3'.

Automatic conversion script
Id: cif_fix_values 3143 2015-03-26 13:38:13Z robertas 
;
_cod_original_cell_volume 3644.6(23)
_cod_original_sg_symbol_H-M 'P2(1)2(1)2(1) (No.19)'
_cod_database_code 7028030

loop_
_symmetry_equiv_pos_as_xyz
'x, y, z'
'-x+1/2, -y, z+1/2'
'-x, y+1/2, -z+1/2'
'x+1/2, -y+1/2, -z'

loop_
_atom_site_aniso_label
_atom_site_aniso_U_11
_atom_site_aniso_U_22
_atom_site_aniso_U_33
_atom_site_aniso_U_23
_atom_site_aniso_U_13
_atom_site_aniso_U_12
Re 0.0335(5) 0.0303(5) 0.0394(5) -0.0016(5) 0.0009(5) 0.0015(5)
Cl 0.043(3) 0.046(3) 0.050(4) -0.011(3) 0.002(4) 0.003(3)
P1 0.045(3) 0.035(3) 0.046(4) 0.000(3) 0.002(4) 0.002(4)
P2 0.030(3) 0.039(4) 0.043(4) 0.006(3) -0.002(3) 0.005(3)

loop_
_atom_site_label
_atom_site_type_symbol
_atom_site_fract_x
_atom_site_fract_y
_atom_site_fract_z
_atom_site_U_iso_or_equiv
_atom_site_thermal_displace_type
_atom_site_occupancy
_atom_site_calc_flag
_atom_site_refinement_flags
Re Re 0.84554(8) 0.88965(5) 0.21950(4) 0.0344(3) Uani 1 d .
Cl Cl 0.6673(6) 0.9399(3) 0.2893(3) 0.0464(14) Uani 1 d .
P1 P 0.8456(7) 0.7639(3) 0.2693(3) 0.0419(15) Uani 1 d .
P2 P 0.9922(6) 0.8668(3) 0.1278(3) 0.037(2) Uani 1 d .
N1 N 0.7030(15) 0.8346(9) 0.1655(8) 0.034(5) Uiso 1 d .
N2 N 0.7915(15) 0.9782(9) 0.1611(8) 0.033(5) Uiso 1 d .
N3 N 0.9617(16) 0.9199(8) 0.2752(9) 0.038(5) Uiso 1 d .
C11 C 0.7196(19) 0.7162(11) 0.2227(12) 0.039(5) Uiso 1 d .
C12 C 0.6810(25) 0.6406(14) 0.2333(12) 0.065(8) Uiso 1 d .
C13 C 0.5745(24) 0.6113(16) 0.1960(11) 0.066(7) Uiso 1 d .
C14 C 0.5119(24) 0.6552(14) 0.1517(12) 0.060(7) Uiso 1 d .
C15 C 0.5554(24) 0.7307(13) 0.1405(11) 0.052(7) Uiso 1 d .
C16 C 0.6614(24) 0.7598(11) 0.1765(10) 0.040(5) Uiso 1 d .
C21 C 0.9241(21) 0.9309(12) 0.0685(10) 0.038(6) Uiso 1 d .
C22 C 0.9643(22) 0.9352(13) 0.0015(11) 0.043(6) Uiso 1 d .
C23 C 0.9139(27) 0.9939(15) -0.0370(13) 0.066(8) Uiso 1 d .
C24 C 0.8259(24) 1.0457(13) -0.0118(10) 0.046(6) Uiso 1 d .
C25 C 0.7862(24) 1.0428(14) 0.0533(12) 0.058(7) Uiso 1 d .
C26 C 0.8290(21) 0.9836(10) 0.0954(9) 0.029(5) Uiso 1 d .
C31 C 1.0396(20) 0.9348(11) 0.3280(10) 0.031(5) Uiso 1 d .
C32 C 1.1621(29) 0.9632(13) 0.3251(12) 0.061(7) Uiso 1 d .
C33 C 1.2364(30) 0.9768(16) 0.3838(14) 0.079(9) Uiso 1 d .
C34 C 1.1799(28) 0.9679(15) 0.4444(13) 0.069(8) Uiso 1 d .
C35 C 1.0526(26) 0.9409(14) 0.4478(13) 0.060(7) Uiso 1 d .
C36 C 0.9842(27) 0.9239(14) 0.3901(13) 0.066(8) Uiso 1 d .
C41 C 0.7893(20) 0.7467(11) 0.3539(8) 0.056(7) Uiso 1 d G
C42 C 0.8636(16) 0.7056(11) 0.3990(11) 0.095(10) Uiso 1 d G
C43 C 0.8155(24) 0.6926(12) 0.4622(10) 0.141(15) Uiso 1 d G
C44 C 0.6932(26) 0.7208(14) 0.4804(8) 0.115(13) Uiso 1 d G
C45 C 0.6190(18) 0.7619(13) 0.4353(12) 0.125(13) Uiso 1 d G
C46 C 0.6670(19) 0.7748(11) 0.3721(11) 0.111(11) Uiso 1 d G
C51 C 1.0000(13) 0.7146(9) 0.2656(8) 0.055(7) Uiso 1 d G
C52 C 1.0176(14) 0.6539(9) 0.2229(8) 0.064(7) Uiso 1 d G
C53 C 1.1392(18) 0.6185(8) 0.2188(8) 0.077(7) Uiso 1 d G
C54 C 1.2432(13) 0.6437(11) 0.2575(9) 0.093(11) Uiso 1 d G
C55 C 1.2256(15) 0.7043(11) 0.3002(8) 0.077(9) Uiso 1 d G
C56 C 1.1040(18) 0.7398(8) 0.3043(7) 0.065(8) Uiso 1 d G
C61 C 1.0108(17) 0.7775(7) 0.0835(7) 0.049(7) Uiso 1 d G
C62 C 0.8978(12) 0.7407(10) 0.0622(9) 0.063(8) Uiso 1 d G
C63 C 0.9075(15) 0.6716(9) 0.0298(9) 0.072(8) Uiso 1 d G
C64 C 1.0300(20) 0.6393(7) 0.0188(8) 0.079(9) Uiso 1 d G
C65 C 1.1430(14) 0.6761(10) 0.0401(9) 0.087(9) Uiso 1 d G
C66 C 1.1333(13) 0.7452(10) 0.0725(8) 0.066(8) Uiso 1 d G
C71 C 1.1586(12) 0.9003(8) 0.1433(7) 0.045(6) Uiso 1 d G
C72 C 1.1971(14) 0.9704(8) 0.1190(7) 0.059(8) Uiso 1 d G
C73 C 1.3220(16) 0.9980(7) 0.1327(8) 0.057(7) Uiso 1 d G
C74 C 1.4085(12) 0.9555(9) 0.1707(8) 0.059(7) Uiso 1 d G
C75 C 1.3700(14) 0.8854(9) 0.1950(7) 0.075(8) Uiso 1 d G
C76 C 1.2451(15) 0.8578(7) 0.1813(7) 0.050(7) Uiso 1 d G

loop_
_atom_type_symbol
_atom_type_description
_atom_type_scat_dispersion_real
_atom_type_scat_dispersion_imag
_atom_type_scat_source
C C 0.0033 0.0016 'International Tables Vol C Tables 4.2.6.8 and 6.1.1.4'
H H 0.0000 0.0000 'International Tables Vol C Tables 4.2.6.8 and 6.1.1.4'
N N 0.0061 0.0033 'International Tables Vol C Tables 4.2.6.8 and 6.1.1.4'
P P 0.1023 0.0942 'International Tables Vol C Tables 4.2.6.8 and 6.1.1.4'
Cl Cl 0.1484 0.1585 'International Tables Vol C Tables 4.2.6.8 and 6.1.1.4'
Re Re -1.0185 7.2310 'International Tables Vol C Tables 4.2.6.8 and 6.1.1.4'

loop_
_geom_angle_atom_site_label_1
_geom_angle_atom_site_label_2
_geom_angle_atom_site_label_3
_geom_angle
N3 Re N2 109.1(7)
N3 Re N1 168.3(7)
N2 Re N1 82.2(7)
N3 Re P2 97.5(6)
N2 Re P2 81.3(5)
N1 Re P2 87.0(5)
N3 Re P1 90.7(5)
N2 Re P1 159.9(5)
N1 Re P1 77.9(5)
P2 Re P1 99.5(2)
N3 Re Cl 91.0(5)
N2 Re Cl 81.8(5)
N1 Re Cl 87.5(5)
P2 Re Cl 162.8(2)
P1 Re Cl 95.2(2)
C51 P1 C11 111.9(9)
C51 P1 C41 103.4(9)
C11 P1 C41 100.9(10)
C51 P1 Re 115.1(6)
C11 P1 Re 102.1(7)
C41 P1 Re 122.5(7)
C61 P2 C21 104.9(9)
C61 P2 C71 105.6(8)
C21 P2 C71 105.6(9)
C61 P2 Re 125.9(6)
C21 P2 Re 99.8(7)
C71 P2 Re 112.8(5)
C16 N1 Re 124.8(14)
C26 N2 Re 122.3(13)
C31 N3 Re 168.2(15)
C16 C11 C12 121.7(21)
C16 C11 P1 114.1(16)
C12 C11 P1 124.2(18)
C13 C12 C11 118.5(24)
C14 C13 C12 120.5(26)
C13 C14 C15 119.9(24)
C14 C15 C16 120.0(21)
C11 C16 C15 119.3(20)
C11 C16 N1 121.0(20)
C15 C16 N1 119.6(19)
C22 C21 C26 121.2(19)
C22 C21 P2 124.3(17)
C26 C21 P2 114.4(15)
C23 C22 C21 117.8(21)
C22 C23 C24 121.8(23)
C23 C24 C25 121.3(23)
C24 C25 C26 120.8(22)
N2 C26 C25 122.9(19)
N2 C26 C21 120.0(17)
C25 C26 C21 117.0(18)
C32 C31 N3 125.3(20)
C32 C31 C36 117.9(21)
N3 C31 C36 116.7(20)
C31 C32 C33 121.1(24)
C34 C33 C32 120.3(27)
C33 C34 C35 118.7(27)
C36 C35 C34 120.1(25)
C35 C36 C31 121.7(24)
C42 C41 C46 120.0
C42 C41 P1 122.1(14)
C46 C41 P1 117.9(14)
C41 C42 C43 120.0
C44 C43 C42 120.0
C43 C44 C45 120.0
C46 C45 C44 120.0
C45 C46 C41 120.0
C52 C51 C56 120.0
C52 C51 P1 120.8(11)
C56 C51 P1 119.1(11)
C51 C52 C53 120.0
C52 C53 C54 120.0
C55 C54 C53 120.0
C54 C55 C56 120.0
C55 C56 C51 120.0
C62 C61 C66 120.0
C62 C61 P2 118.2(11)
C66 C61 P2 121.8(11)
C61 C62 C63 120.0
C62 C63 C64 120.0
C65 C64 C63 120.0
C64 C65 C66 120.0
C65 C66 C61 120.0
C72 C71 C76 120.0
C72 C71 P2 119.4(9)
C76 C71 P2 120.6(9)
C73 C72 C71 120.0
C72 C73 C74 120.0
C75 C74 C73 120.0
C74 C75 C76 120.0
C75 C76 C71 120.0

loop_
_geom_bond_atom_site_label_1
_geom_bond_atom_site_label_2
_geom_bond_distance
Re N3 1.72(2)
Re N2 2.04(2)
Re N1 2.06(2)
Re P2 2.416(6)
Re P1 2.441(6)
Re Cl 2.465(6)
P1 C51 1.799(13)
P1 C11 1.80(2)
P1 C41 1.83(2)
P2 C61 1.825(12)
P2 C21 1.79(2)
P2 C71 1.822(12)
N1 C16 1.41(2)
N2 C26 1.39(2)
N3 C31 1.36(3)
C11 C16 1.35(3)
C11 C12 1.41(3)
C12 C13 1.42(3)
C13 C14 1.35(3)
C14 C15 1.43(3)
C15 C16 1.40(3)
C21 C22 1.42(3)
C21 C26 1.45(3)
C22 C23 1.40(3)
C23 C24 1.38(3)
C24 C25 1.38(3)
C25 C26 1.42(3)
C31 C32 1.35(3)
C31 C36 1.39(3)
C32 C33 1.43(3)
C33 C34 1.36(4)
C34 C35 1.38(4)
C35 C36 1.39(3)
C41 C42 1.39
C41 C46 1.39
C42 C43 1.39
C43 C44 1.39
C44 C45 1.39
C45 C46 1.39
C51 C52 1.39
C51 C56 1.39
C52 C53 1.39
C53 C54 1.39
C54 C55 1.39
C55 C56 1.39
C61 C62 1.39
C61 C66 1.39
C62 C63 1.39
C63 C64 1.39
C64 C65 1.39
C65 C66 1.39
C71 C72 1.39
C71 C76 1.39
C72 C73 1.39
C73 C74 1.39
C74 C75 1.39
C75 C76 1.39
